data_7125666
loop_
_publ_author_name
'Kahar, Nilesh'
'Jadhav, Pankaj'
'Reddy, R. V. Ramana'
'Dawande, Sudam'

_publ_section_title
;
 A rhodium(ii) catalysed domino synthesis of azepino fused diindoles from
 isatin tethered N-sulfonyl-1,2,3-triazoles and indoles.
;
_journal_issue 8
_journal_name_full 'Chemical communications (Cambridge, England)'
_journal_page_first 1207
_journal_page_last 1210
_journal_paper_doi 10.1039/c9cc08377d
_journal_volume 56
_journal_year 2020
_chemical_formula_sum 'C29 H23 N3 O4 S'
_chemical_formula_weight 509.56
_space_group_crystal_system triclinic
_space_group_IT_number 2
_space_group_name_Hall '-P 1'
_space_group_name_H-M_alt 'P -1'
_atom_sites_solution_hydrogens geom
_audit_creation_method SHELXL-2017/1
_audit_update_record
;
2019-04-21 deposited with the CCDC.	2019-12-17 downloaded from the CCDC.
;
_cell_angle_alpha 106.799(4)
_cell_angle_beta 100.940(4)
_cell_angle_gamma 116.237(4)
_cell_formula_units_Z 2
_cell_length_a 10.8543(11)
_cell_length_b 11.7730(11)
_cell_length_c 11.9282(10)
_cell_measurement_reflns_used 3079
_cell_measurement_temperature 282(2)
_cell_measurement_theta_max 22.75
_cell_measurement_theta_min 2.25
_cell_volume 1216.1(2)
_computing_cell_refinement 'Bruker SAINT'
_computing_data_collection 'Bruker APEX2'
_computing_data_reduction 'Bruker SAINT'
_computing_molecular_graphics 'Bruker SHELXTL'
_computing_publication_material 'Bruker SHELXTL'
_computing_structure_refinement 'SHELXL-2017/1 (Sheldrick, 2017)'
_computing_structure_solution 'SHELXS-97 (Sheldrick 2008)'
_diffrn_ambient_temperature 282(2)
_diffrn_measured_fraction_theta_full 0.995
_diffrn_measured_fraction_theta_max 0.995
_diffrn_measurement_device_type 'Bruker APEX-II CCD'
_diffrn_measurement_method '\f and \w scans'
_diffrn_radiation_type MoK\a
_diffrn_radiation_wavelength 0.71073
_diffrn_reflns_av_R_equivalents 0.1709
_diffrn_reflns_av_unetI/netI 0.1455
_diffrn_reflns_Laue_measured_fraction_full 0.995
_diffrn_reflns_Laue_measured_fraction_max 0.995
_diffrn_reflns_limit_h_max 12
_diffrn_reflns_limit_h_min -12
_diffrn_reflns_limit_k_max 14
_diffrn_reflns_limit_k_min -14
_diffrn_reflns_limit_l_max 14
_diffrn_reflns_limit_l_min -14
_diffrn_reflns_number 17413
_diffrn_reflns_point_group_measured_fraction_full 0.995
_diffrn_reflns_point_group_measured_fraction_max 0.995
_diffrn_reflns_theta_full 25.177
_diffrn_reflns_theta_max 25.177
_diffrn_reflns_theta_min 2.251
_exptl_absorpt_coefficient_mu 0.176
_exptl_absorpt_correction_T_max 0.7452
_exptl_absorpt_correction_T_min 0.6563
_exptl_absorpt_correction_type multi-scan
_exptl_absorpt_process_details 'SADABS 2014/5'
_exptl_crystal_colour black
_exptl_crystal_density_diffrn 1.392
_exptl_crystal_description block
_exptl_crystal_F_000 532
_exptl_crystal_size_max 0.30
_exptl_crystal_size_mid 0.175
_exptl_crystal_size_min 0.120
_refine_diff_density_max 0.354
_refine_diff_density_min -0.424
_refine_diff_density_rms 0.061
_refine_ls_extinction_coef 0.012(2)
_refine_ls_extinction_expression Fc^*^=kFc[1+0.001xFc^2^\l^3^/sin(2\q)]^-1/4^
_refine_ls_extinction_method 'SHELXL-2017/1 (Sheldrick 2017)'
_refine_ls_goodness_of_fit_ref 1.016
_refine_ls_hydrogen_treatment constr
_refine_ls_matrix_type full
_refine_ls_number_parameters 336
_refine_ls_number_reflns 4336
_refine_ls_number_restraints 0
_refine_ls_restrained_S_all 1.016
_refine_ls_R_factor_all 0.1673
_refine_ls_R_factor_gt 0.0725
_refine_ls_shift/su_max 0.001
_refine_ls_shift/su_mean 0.000
_refine_ls_structure_factor_coef Fsqd
_refine_ls_weighting_details 'w=1/[\s^2^(Fo^2^)+(0.0616P)^2^+0.3703P] where P=(Fo^2^+2Fc^2^)/3'
_refine_ls_weighting_scheme calc
_refine_ls_wR_factor_gt 0.1299
_refine_ls_wR_factor_ref 0.1617
_reflns_Friedel_coverage 0.000
_reflns_number_gt 2258
_reflns_number_total 4336
_reflns_threshold_expression 'I > 2\s(I)'
_cod_data_source_file c9cc08377d2.cif
_cod_data_source_block shelx
_cod_depositor_comments 'Adding full bibliography for 7125665--7125666.cif.'
_cod_database_code 7125666
_shelx_shelxl_version_number 2017/1
_shelx_space_group_comment
;
The symmetry employed for this shelxl refinement is uniquely defined
by the following loop, which should always be used as a source of
symmetry information in preference to the above space-group names.
They are only intended as comments.
;

loop_
_space_group_symop_operation_xyz
'x, y, z'
'-x, -y, -z'

loop_
_atom_site_label
_atom_site_type_symbol
_atom_site_fract_x
_atom_site_fract_y
_atom_site_fract_z
_atom_site_U_iso_or_equiv
_atom_site_adp_type
_atom_site_occupancy
_atom_site_site_symmetry_order
_atom_site_calc_flag
_atom_site_refinement_flags_posn
_atom_site_refinement_flags_adp
S1 S 0.83850(12) 0.71656(12) 0.68396(10) 0.0330(3) Uani 1 1 d . .
O2 O 0.4939(3) 0.3822(3) 0.5589(3) 0.0447(9) Uani 1 1 d . .
O1 O 0.9082(4) 0.4576(4) 1.0930(3) 0.0572(10) Uani 1 1 d . .
O3 O 0.9454(3) 0.7797(3) 0.8085(3) 0.0460(9) Uani 1 1 d . .
O4 O 0.8479(3) 0.7981(3) 0.6138(3) 0.0445(9) Uani 1 1 d . .
N1 N 0.6764(4) 0.6615(3) 0.6975(3) 0.0302(9) Uani 1 1 d . .
H35 H 0.618023 0.686724 0.670191 0.036 Uiso 1 1 calc R U
N2 N 0.7391(4) 0.7569(4) 0.9716(3) 0.0326(9) Uani 1 1 d . .
N3 N 0.6381(4) 0.3341(3) 0.8039(3) 0.0307(9) Uani 1 1 d . .
C1 C 0.8031(6) 0.0750(5) 0.7730(5) 0.0541(14) Uani 1 1 d . .
H1 H 0.845238 0.020931 0.768840 0.065 Uiso 1 1 calc R U
C2 C 0.8539(5) 0.1894(5) 0.8833(4) 0.0431(12) Uani 1 1 d . .
H11 H 0.927827 0.212010 0.954973 0.052 Uiso 1 1 calc R U
C3 C 0.7917(5) 0.2695(5) 0.8843(4) 0.0349(11) Uani 1 1 d . .
C7 C 0.8193(5) 0.3947(5) 0.9852(4) 0.0345(11) Uani 1 1 d . .
C8 C 0.7197(4) 0.4342(4) 0.9246(4) 0.0293(10) Uani 1 1 d . .
C9 C 0.7189(4) 0.5554(4) 0.9690(3) 0.0261(10) Uani 1 1 d . .
C16 C 0.6891(4) 0.6217(4) 0.8896(4) 0.0271(10) Uani 1 1 d . .
C17 C 0.6388(4) 0.5686(4) 0.7577(4) 0.0275(10) Uani 1 1 d . .
C20 C 0.8332(5) 0.5661(5) 0.5949(4) 0.0349(11) Uani 1 1 d . .
C21 C 0.8862(5) 0.5031(5) 0.6527(5) 0.0478(13) Uani 1 1 d . .
H6 H 0.933826 0.545236 0.739839 0.057 Uiso 1 1 calc R U
C22 C 0.8694(6) 0.3791(6) 0.5833(6) 0.0595(15) Uani 1 1 d . .
H5 H 0.905026 0.337371 0.624252 0.071 Uiso 1 1 calc R U
C23 C 0.8018(6) 0.3149(5) 0.4554(6) 0.0555(15) Uani 1 1 d . .
C26 C 0.7796(7) 0.1761(6) 0.3755(6) 0.096(2) Uani 1 1 d . .
H2 H 0.824016 0.186508 0.313927 0.144 Uiso 1 1 calc R U
H4 H 0.675736 0.107308 0.333587 0.144 Uiso 1 1 calc R U
H3 H 0.824974 0.146666 0.428508 0.144 Uiso 1 1 calc R U
C15 C 0.7870(4) 0.7754(4) 1.0957(4) 0.0292(10) Uani 1 1 d . .
C10 C 0.7772(5) 0.6550(5) 1.0985(4) 0.0306(11) Uani 1 1 d . .
C4 C 0.6907(6) 0.0403(5) 0.6690(5) 0.0593(15) Uani 1 1 d . .
H10 H 0.656642 -0.038880 0.596208 0.071 Uiso 1 1 calc R U
C5 C 0.6259(6) 0.1191(5) 0.6687(4) 0.0510(14) Uani 1 1 d . .
H9 H 0.549886 0.094641 0.597670 0.061 Uiso 1 1 calc R U
C6 C 0.6796(5) 0.2347(5) 0.7781(4) 0.0334(11) Uani 1 1 d . .
C19 C 0.5043(4) 0.3184(5) 0.7294(4) 0.0362(11) Uani 1 1 d . .
H8 H 0.450170 0.333037 0.782312 0.043 Uiso 1 1 calc R U
H7 H 0.441469 0.224440 0.662590 0.043 Uiso 1 1 calc R U
C18 C 0.5437(4) 0.4227(5) 0.6734(4) 0.0302(11) Uani 1 1 d . .
C11 C 0.8153(5) 0.6494(5) 1.2149(4) 0.0370(11) Uani 1 1 d . .
H12 H 0.807035 0.568850 1.219094 0.044 Uiso 1 1 calc R U
C12 C 0.8650(5) 0.7660(5) 1.3228(4) 0.0443(13) Uani 1 1 d . .
H15 H 0.890785 0.763598 1.400694 0.053 Uiso 1 1 calc R U
C13 C 0.8778(5) 0.8868(5) 1.3185(4) 0.0420(12) Uani 1 1 d . .
H13 H 0.913535 0.964520 1.393167 0.050 Uiso 1 1 calc R U
C14 C 0.8380(5) 0.8934(5) 1.2046(4) 0.0378(12) Uani 1 1 d . .
H14 H 0.845054 0.973812 1.200904 0.045 Uiso 1 1 calc R U
C27 C 0.7295(6) 0.8655(5) 0.9432(4) 0.0468(13) Uani 1 1 d . .
H16 H 0.733436 0.852957 0.860225 0.056 Uiso 1 1 calc R U
H19 H 0.815650 0.955386 1.003418 0.056 Uiso 1 1 calc R U
C28 C 0.5969(8) 0.8690(8) 0.9458(6) 0.086(2) Uani 1 1 d . .
H17 H 0.592747 0.940157 0.929532 0.103 Uiso 1 1 calc R U
C29 C 0.4939(8) 0.7961(9) 0.9654(7) 0.126(3) Uani 1 1 d . .
H27A H 0.489633 0.722544 0.982463 0.152 Uiso 1 1 calc R U
H27B H 0.417402 0.812570 0.963549 0.152 Uiso 1 1 calc R U
C25 C 0.7624(5) 0.5026(5) 0.4655(4) 0.0463(13) Uani 1 1 d . .
H21 H 0.724632 0.543567 0.425182 0.056 Uiso 1 1 calc R U
C24 C 0.7482(6) 0.3790(6) 0.3967(5) 0.0613(16) Uani 1 1 d . .
H20 H 0.702070 0.337249 0.309447 0.074 Uiso 1 1 calc R U

loop_
_atom_site_aniso_label
_atom_site_aniso_U_11
_atom_site_aniso_U_22
_atom_site_aniso_U_33
_atom_site_aniso_U_23
_atom_site_aniso_U_13
_atom_site_aniso_U_12
S1 0.0372(7) 0.0314(7) 0.0232(6) 0.0090(6) 0.0096(6) 0.0149(6)
O2 0.046(2) 0.045(2) 0.0276(18) 0.0134(16) -0.0008(16) 0.0191(18)
O1 0.070(2) 0.056(2) 0.035(2) 0.0102(18) -0.0029(19) 0.040(2)
O3 0.0392(18) 0.043(2) 0.0267(17) 0.0039(15) -0.0004(15) 0.0112(17)
O4 0.062(2) 0.035(2) 0.0370(18) 0.0222(16) 0.0231(17) 0.0205(18)
N1 0.037(2) 0.037(2) 0.031(2) 0.0190(18) 0.0128(17) 0.0274(19)
N2 0.054(2) 0.030(2) 0.026(2) 0.0173(18) 0.0194(18) 0.026(2)
N3 0.036(2) 0.024(2) 0.0196(19) 0.0032(17) 0.0000(17) 0.0143(19)
C1 0.070(4) 0.049(4) 0.070(4) 0.031(3) 0.036(3) 0.045(3)
C2 0.046(3) 0.042(3) 0.052(3) 0.025(3) 0.017(3) 0.029(3)
C3 0.040(3) 0.034(3) 0.034(3) 0.014(2) 0.011(2) 0.023(2)
C7 0.035(3) 0.038(3) 0.031(3) 0.019(2) 0.010(2) 0.018(2)
C8 0.036(3) 0.027(3) 0.026(2) 0.015(2) 0.011(2) 0.015(2)
C9 0.029(2) 0.027(3) 0.022(2) 0.011(2) 0.006(2) 0.015(2)
C16 0.030(2) 0.026(3) 0.024(2) 0.008(2) 0.010(2) 0.016(2)
C17 0.034(3) 0.029(3) 0.025(2) 0.015(2) 0.012(2) 0.018(2)
C20 0.034(3) 0.035(3) 0.032(3) 0.012(2) 0.012(2) 0.018(2)
C21 0.042(3) 0.055(4) 0.049(3) 0.023(3) 0.015(3) 0.028(3)
C22 0.061(4) 0.055(4) 0.079(4) 0.030(3) 0.030(3) 0.041(3)
C23 0.053(3) 0.041(3) 0.077(4) 0.016(3) 0.035(3) 0.029(3)
C26 0.093(5) 0.053(4) 0.143(6) 0.020(4) 0.063(5) 0.045(4)
C15 0.037(3) 0.031(3) 0.023(2) 0.011(2) 0.012(2) 0.019(2)
C10 0.040(3) 0.036(3) 0.020(2) 0.013(2) 0.013(2) 0.022(2)
C4 0.082(4) 0.045(4) 0.048(3) 0.009(3) 0.019(3) 0.040(3)
C5 0.066(4) 0.041(3) 0.035(3) 0.007(3) 0.006(3) 0.031(3)
C6 0.042(3) 0.033(3) 0.032(3) 0.013(2) 0.014(2) 0.025(2)
C19 0.031(3) 0.031(3) 0.031(3) 0.006(2) 0.000(2) 0.015(2)
C18 0.029(2) 0.040(3) 0.024(3) 0.015(2) 0.004(2) 0.022(2)
C11 0.050(3) 0.038(3) 0.029(3) 0.017(2) 0.015(2) 0.026(3)
C12 0.056(3) 0.049(4) 0.023(3) 0.014(2) 0.013(2) 0.025(3)
C13 0.047(3) 0.034(3) 0.021(3) 0.000(2) 0.006(2) 0.014(3)
C14 0.048(3) 0.026(3) 0.034(3) 0.011(2) 0.015(2) 0.017(2)
C27 0.084(4) 0.040(3) 0.033(3) 0.019(2) 0.026(3) 0.042(3)
C28 0.109(6) 0.107(6) 0.102(5) 0.062(5) 0.052(5) 0.088(5)
C29 0.089(6) 0.194(10) 0.169(8) 0.135(7) 0.082(6) 0.082(6)
C25 0.060(3) 0.046(3) 0.034(3) 0.015(3) 0.016(3) 0.031(3)
C24 0.066(4) 0.050(4) 0.047(3) 0.002(3) 0.021(3) 0.026(3)

loop_
_atom_type_symbol
_atom_type_description
_atom_type_scat_dispersion_real
_atom_type_scat_dispersion_imag
_atom_type_scat_source
C C 0.0033 0.0016 'International Tables Vol C Tables 4.2.6.8 and 6.1.1.4'
H H 0.0000 0.0000 'International Tables Vol C Tables 4.2.6.8 and 6.1.1.4'
N N 0.0061 0.0033 'International Tables Vol C Tables 4.2.6.8 and 6.1.1.4'
O O 0.0106 0.0060 'International Tables Vol C Tables 4.2.6.8 and 6.1.1.4'
S S 0.1246 0.1234 'International Tables Vol C Tables 4.2.6.8 and 6.1.1.4'

loop_
_geom_angle_atom_site_label_1
_geom_angle_atom_site_label_2
_geom_angle_atom_site_label_3
_geom_angle
O4 S1 O3 119.7(2)
O4 S1 N1 105.96(18)
O3 S1 N1 106.53(17)
O4 S1 C20 109.49(19)
O3 S1 C20 108.5(2)
N1 S1 C20 105.83(19)
C17 N1 S1 115.5(3)
C17 N1 H35 122.2
S1 N1 H35 122.2
C16 N2 C15 110.3(3)
C16 N2 C27 128.8(3)
C15 N2 C27 120.4(3)
C8 N3 C6 110.8(3)
C8 N3 C19 121.3(3)
C6 N3 C19 126.1(3)
C4 C1 C2 120.4(4)
C4 C1 H1 119.8
C2 C1 H1 119.8
C1 C2 C3 117.9(4)
C1 C2 H11 121.0
C3 C2 H11 121.0
C2 C3 C6 121.2(4)
C2 C3 C7 131.3(4)
C6 C3 C7 107.5(4)
O1 C7 C3 128.1(4)
O1 C7 C8 126.8(4)
C3 C7 C8 104.9(4)
N3 C8 C9 123.0(4)
N3 C8 C7 107.0(4)
C9 C8 C7 129.3(4)
C8 C9 C10 127.6(4)
C8 C9 C16 123.9(3)
C10 C9 C16 107.1(3)
N2 C16 C17 125.6(4)
N2 C16 C9 105.9(3)
C17 C16 C9 128.1(4)
C16 C17 N1 120.4(4)
C16 C17 C18 124.6(4)
N1 C17 C18 115.0(3)
C21 C20 C25 119.3(4)
C21 C20 S1 120.8(3)
C25 C20 S1 119.6(4)
C22 C21 C20 120.4(5)
C22 C21 H6 119.8
C20 C21 H6 119.8
C21 C22 C23 121.6(5)
C21 C22 H5 119.2
C23 C22 H5 119.2
C22 C23 C24 118.0(5)
C22 C23 C26 123.0(6)
C24 C23 C26 119.1(5)
C23 C26 H2 109.5
C23 C26 H4 109.5
H2 C26 H4 109.5
C23 C26 H3 109.5
H2 C26 H3 109.5
H4 C26 H3 109.5
C10 C15 C14 122.5(4)
C10 C15 N2 109.8(3)
C14 C15 N2 127.7(4)
C15 C10 C11 119.2(4)
C15 C10 C9 106.8(3)
C11 C10 C9 134.0(4)
C1 C4 C5 122.4(5)
C1 C4 H10 118.8
C5 C4 H10 118.8
C6 C5 C4 116.7(5)
C6 C5 H9 121.6
C4 C5 H9 121.6
C5 C6 C3 121.3(4)
C5 C6 N3 129.1(4)
C3 C6 N3 109.6(3)
N3 C19 C18 109.7(3)
N3 C19 H8 109.7
C18 C19 H8 109.7
N3 C19 H7 109.7
C18 C19 H7 109.7
H8 C19 H7 108.2
O2 C18 C17 122.1(4)
O2 C18 C19 119.8(4)
C17 C18 C19 118.2(4)
C12 C11 C10 118.4(4)
C12 C11 H12 120.8
C10 C11 H12 120.8
C11 C12 C13 121.6(4)
C11 C12 H15 119.2
C13 C12 H15 119.2
C14 C13 C12 120.8(4)
C14 C13 H13 119.6
C12 C13 H13 119.6
C13 C14 C15 117.4(4)
C13 C14 H14 121.3
C15 C14 H14 121.3
N2 C27 C28 115.3(5)
N2 C27 H16 108.5
C28 C27 H16 108.5
N2 C27 H19 108.5
C28 C27 H19 108.5
H16 C27 H19 107.5
C29 C28 C27 130.6(7)
C29 C28 H17 114.7
C27 C28 H17 114.7
C28 C29 H27A 120.0
C28 C29 H27B 120.0
H27A C29 H27B 120.0
C24 C25 C20 119.6(5)
C24 C25 H21 120.2
C20 C25 H21 120.2
C25 C24 C23 121.1(5)
C25 C24 H20 119.5
C23 C24 H20 119.5

loop_
_geom_bond_atom_site_label_1
_geom_bond_atom_site_label_2
_geom_bond_distance
S1 O4 1.429(3)
S1 O3 1.432(3)
S1 N1 1.644(3)
S1 C20 1.752(4)
O2 C18 1.226(4)
O1 C7 1.216(5)
N1 C17 1.431(5)
N1 H35 0.8600
N2 C16 1.385(5)
N2 C15 1.390(5)
N2 C27 1.454(5)
N3 C8 1.363(5)
N3 C6 1.406(5)
N3 C19 1.453(5)
C1 C4 1.373(6)
C1 C2 1.375(6)
C1 H1 0.9300
C2 C3 1.381(6)
C2 H11 0.9300
C3 C6 1.387(5)
C3 C7 1.469(6)
C7 C8 1.500(6)
C8 C9 1.376(5)
C9 C10 1.445(5)
C9 C16 1.464(5)
C16 C17 1.403(5)
C17 C18 1.438(6)
C20 C21 1.370(6)
C20 C25 1.382(6)
C21 C22 1.364(6)
C21 H6 0.9300
C22 C23 1.362(7)
C22 H5 0.9300
C23 C24 1.391(7)
C23 C26 1.517(7)
C26 H2 0.9600
C26 H4 0.9600
C26 H3 0.9600
C15 C10 1.384(6)
C15 C14 1.388(5)
C10 C11 1.400(5)
C4 C5 1.391(6)
C4 H10 0.9300
C5 C6 1.370(6)
C5 H9 0.9300
C19 C18 1.501(6)
C19 H8 0.9700
C19 H7 0.9700
C11 C12 1.376(6)
C11 H12 0.9300
C12 C13 1.385(6)
C12 H15 0.9300
C13 C14 1.380(6)
C13 H13 0.9300
C14 H14 0.9300
C27 C28 1.465(7)
C27 H16 0.9700
C27 H19 0.9700
C28 C29 1.186(8)
C28 H17 0.9300
C29 H27A 0.9300
C29 H27B 0.9300
C25 C24 1.371(6)
C25 H21 0.9300
C24 H20 0.9300

loop_
_geom_hbond_atom_site_label_D
_geom_hbond_atom_site_label_H
_geom_hbond_atom_site_label_A
_geom_hbond_distance_DH
_geom_hbond_distance_HA
_geom_hbond_distance_DA
_geom_hbond_angle_DHA
_geom_hbond_site_symmetry_A
_geom_hbond_publ_flag
C27 H16 N1 0.97 2.24 2.959(5) 130.2 . yes
C27 H16 S1 0.97 2.98 3.758(4) 138.1 . yes
C21 H6 O1 0.93 2.39 3.179(6) 142.6 2_767 yes
N1 H35 O2 0.86 2.49 3.022(4) 121.1 2_666 yes
C27 H16 N1 0.97 2.24 2.959(5) 130.2 . yes
C27 H16 S1 0.97 2.98 3.758(4) 138.1 . yes
C21 H6 O1 0.93 2.39 3.179(6) 142.6 2_767 yes
N1 H35 O2 0.86 2.49 3.022(4) 121.1 2_666 yes
N1 H35 O2 0.86 2.49 3.022(4) 121.1 2_666 yes
C21 H6 O1 0.93 2.39 3.179(6) 142.6 2_767 yes
C27 H16 S1 0.97 2.98 3.758(4) 138.1 . yes
C27 H16 N1 0.97 2.24 2.959(5) 130.2 . yes

loop_
_geom_torsion_atom_site_label_1
_geom_torsion_atom_site_label_2
_geom_torsion_atom_site_label_3
_geom_torsion_atom_site_label_4
_geom_torsion
O4 S1 N1 C17 175.8(3)
O3 S1 N1 C17 -55.7(3)
C20 S1 N1 C17 59.6(3)
C4 C1 C2 C3 -2.1(7)
C1 C2 C3 C6 1.1(7)
C1 C2 C3 C7 179.1(5)
C2 C3 C7 O1 1.3(8)
C6 C3 C7 O1 179.5(4)
C2 C3 C7 C8 178.1(5)
C6 C3 C7 C8 -3.7(5)
C6 N3 C8 C9 169.5(4)
C19 N3 C8 C9 -25.0(6)
C6 N3 C8 C7 -2.3(5)
C19 N3 C8 C7 163.2(4)
O1 C7 C8 N3 -179.5(4)
C3 C7 C8 N3 3.7(4)
O1 C7 C8 C9 9.4(7)
C3 C7 C8 C9 -167.4(4)
N3 C8 C9 C10 167.3(4)
C7 C8 C9 C10 -22.9(7)
N3 C8 C9 C16 -27.8(6)
C7 C8 C9 C16 142.0(4)
C15 N2 C16 C17 -177.1(4)
C27 N2 C16 C17 10.9(7)
C15 N2 C16 C9 -4.5(4)
C27 N2 C16 C9 -176.5(4)
C8 C9 C16 N2 -163.4(4)
C10 C9 C16 N2 4.1(4)
C8 C9 C16 C17 9.0(7)
C10 C9 C16 C17 176.5(4)
N2 C16 C17 N1 19.2(6)
C9 C16 C17 N1 -151.8(4)
N2 C16 C17 C18 -158.1(4)
C9 C16 C17 C18 30.9(6)
S1 N1 C17 C16 83.7(4)
S1 N1 C17 C18 -98.7(4)
O4 S1 C20 C21 151.9(4)
O3 S1 C20 C21 19.7(4)
N1 S1 C20 C21 -94.3(4)
O4 S1 C20 C25 -34.3(4)
O3 S1 C20 C25 -166.5(3)
N1 S1 C20 C25 79.5(4)
C25 C20 C21 C22 0.1(7)
S1 C20 C21 C22 173.9(4)
C20 C21 C22 C23 0.8(8)
C21 C22 C23 C24 -0.7(8)
C21 C22 C23 C26 -179.2(5)
C16 N2 C15 C10 3.2(5)
C27 N2 C15 C10 176.0(4)
C16 N2 C15 C14 -176.7(4)
C27 N2 C15 C14 -3.9(6)
C14 C15 C10 C11 2.2(6)
N2 C15 C10 C11 -177.7(4)
C14 C15 C10 C9 179.4(4)
N2 C15 C10 C9 -0.5(5)
C8 C9 C10 C15 164.7(4)
C16 C9 C10 C15 -2.3(4)
C8 C9 C10 C11 -18.7(8)
C16 C9 C10 C11 174.4(4)
C2 C1 C4 C5 1.6(8)
C1 C4 C5 C6 -0.1(8)
C4 C5 C6 C3 -0.9(7)
C4 C5 C6 N3 178.4(4)
C2 C3 C6 C5 0.4(7)
C7 C3 C6 C5 -178.1(4)
C2 C3 C6 N3 -179.1(4)
C7 C3 C6 N3 2.5(5)
C8 N3 C6 C5 -179.5(4)
C19 N3 C6 C5 15.9(7)
C8 N3 C6 C3 -0.1(5)
C19 N3 C6 C3 -164.7(4)
C8 N3 C19 C18 81.9(5)
C6 N3 C19 C18 -115.0(4)
C16 C17 C18 O2 174.5(4)
N1 C17 C18 O2 -3.0(6)
C16 C17 C18 C19 -4.9(6)
N1 C17 C18 C19 177.6(3)
N3 C19 C18 O2 122.2(4)
N3 C19 C18 C17 -58.4(5)
C15 C10 C11 C12 -1.8(6)
C9 C10 C11 C12 -178.1(4)
C10 C11 C12 C13 0.1(7)
C11 C12 C13 C14 1.2(7)
C12 C13 C14 C15 -0.8(6)
C10 C15 C14 C13 -0.9(6)
N2 C15 C14 C13 179.0(4)
C16 N2 C27 C28 90.6(5)
C15 N2 C27 C28 -80.7(6)
N2 C27 C28 C29 -1.4(11)
C21 C20 C25 C24 -1.0(7)
S1 C20 C25 C24 -174.9(4)
C20 C25 C24 C23 1.1(8)
C22 C23 C24 C25 -0.3(8)
C26 C23 C24 C25 178.3(5)
